data_4085854
loop_
_publ_author_name
'Sattler, Aaron'
'Parkin, Gerard'

_publ_section_title
;
 Synthesis, Structural Characterization, and Cyclometalation Chemistry of
 Tantalum Terphenyl Compounds
;
_journal_issue 10
_journal_name_full Organometallics
_journal_page_first 1828
_journal_paper_doi 10.1021/acs.organomet.5b00158
_journal_volume 34
_journal_year 2015
_chemical_formula_sum 'C30 H43 N2 Ta'
_chemical_formula_weight 612.61
_chemical_name_systematic
; 
 ? 
;
_space_group_IT_number 2
_symmetry_cell_setting triclinic
_symmetry_space_group_name_Hall '-P 1'
_symmetry_space_group_name_H-M 'P -1'
_atom_sites_solution_hydrogens geom
_atom_sites_solution_primary direct
_atom_sites_solution_secondary difmap
_audit_creation_method SHELXL-97
_cell_angle_alpha 101.431(13)
_cell_angle_beta 93.462(13)
_cell_angle_gamma 99.112(14)
_cell_formula_units_Z 2
_cell_length_a 9.268(9)
_cell_length_b 10.540(10)
_cell_length_c 14.868(14)
_cell_measurement_reflns_used 6919
_cell_measurement_temperature 150(2)
_cell_measurement_theta_max 32.50
_cell_measurement_theta_min 2.24
_cell_volume 1399(2)
_computing_cell_refinement 'Bruker SAINT'
_computing_data_collection 'Bruker APEX2'
_computing_data_reduction 'Bruker SAINT'
_computing_molecular_graphics 'Bruker SHELXTL'
_computing_publication_material 'Bruker SHELXTL'
_computing_structure_refinement 'SHELXL-97 (Sheldrick, 2008)'
_computing_structure_solution 'SHELXS-97 (Sheldrick, 2008)'
_diffrn_ambient_temperature 150(2)
_diffrn_measured_fraction_theta_full 0.979
_diffrn_measured_fraction_theta_max 0.979
_diffrn_measurement_device_type 'Bruker APEX-II CCD'
_diffrn_measurement_method '\f and \w scans'
_diffrn_radiation_monochromator graphite
_diffrn_radiation_source 'fine-focus sealed tube'
_diffrn_radiation_type MoK\a
_diffrn_radiation_wavelength 0.71073
_diffrn_reflns_av_R_equivalents 0.0330
_diffrn_reflns_av_sigmaI/netI 0.0514
_diffrn_reflns_limit_h_max 13
_diffrn_reflns_limit_h_min -13
_diffrn_reflns_limit_k_max 15
_diffrn_reflns_limit_k_min -15
_diffrn_reflns_limit_l_max 21
_diffrn_reflns_limit_l_min -21
_diffrn_reflns_number 17149
_diffrn_reflns_theta_full 31.00
_diffrn_reflns_theta_max 31.00
_diffrn_reflns_theta_min 2.00
_exptl_absorpt_coefficient_mu 3.946
_exptl_absorpt_correction_T_max 0.6937
_exptl_absorpt_correction_T_min 0.5058
_exptl_absorpt_correction_type empirical
_exptl_absorpt_process_details sadabs
_exptl_crystal_colour YELLOW
_exptl_crystal_density_diffrn 1.454
_exptl_crystal_density_method 'not measured'
_exptl_crystal_description BLOCK
_exptl_crystal_F_000 620
_exptl_crystal_size_max 0.20
_exptl_crystal_size_mid 0.10
_exptl_crystal_size_min 0.10
_refine_diff_density_max 3.609
_refine_diff_density_min -3.003
_refine_diff_density_rms 0.203
_refine_ls_extinction_method none
_refine_ls_goodness_of_fit_ref 1.014
_refine_ls_hydrogen_treatment constr
_refine_ls_matrix_type full
_refine_ls_number_parameters 306
_refine_ls_number_reflns 8752
_refine_ls_number_restraints 0
_refine_ls_restrained_S_all 1.014
_refine_ls_R_factor_all 0.0457
_refine_ls_R_factor_gt 0.0387
_refine_ls_shift/su_max 0.002
_refine_ls_shift/su_mean 0.000
_refine_ls_structure_factor_coef Fsqd
_refine_ls_weighting_details 'calc w=1/[\s^2^(Fo^2^)+(0.0742P)^2^+0.0000P] where P=(Fo^2^+2Fc^2^)/3'
_refine_ls_weighting_scheme calc
_refine_ls_wR_factor_gt 0.1054
_refine_ls_wR_factor_ref 0.1101
_reflns_number_gt 7622
_reflns_number_total 8752
_reflns_threshold_expression >2sigma(I)
_cod_data_source_file om5b00158_si_002.cif
_cod_data_source_block tapr2s10
_cod_depositor_comments
;
The following automatic conversions were performed:

'_symmetry_cell_setting' value 'Triclinic' changed to 'triclinic'
according to
/usr/data/users/saulius/crontab/automatic-downloads/rss-feeds/ACS/lib/dictionaries/cif_core.dic
dictionary named 'cif_core.dic' version 2.4.2 from 2011-04-26.

'_exptl_absorpt_correction_type' value 'EMPIRICAL' changed to
'empirical' according to
/usr/data/users/saulius/crontab/automatic-downloads/rss-feeds/ACS/lib/dictionaries/cif_core.dic
dictionary named 'cif_core.dic' version 2.4.2 from 2011-04-26.

Automatic conversion script
Id: cif_fix_values 3271 2015-04-21 07:52:19Z andrius 

 Adding full bibliography for 4085842--4085857.cif.
;
_cod_original_sg_symbol_H-M P-1
_cod_database_code 4085854

loop_
_symmetry_equiv_pos_as_xyz
'x, y, z'
'-x, -y, -z'

loop_
_atom_site_label
_atom_site_type_symbol
_atom_site_fract_x
_atom_site_fract_y
_atom_site_fract_z
_atom_site_U_iso_or_equiv
_atom_site_adp_type
_atom_site_occupancy
_atom_site_symmetry_multiplicity
_atom_site_calc_flag
_atom_site_refinement_flags
Ta Ta 0.835942(15) 0.486007(14) 0.283476(9) 0.01997(6) Uani 1 1 d .
N1 N 0.7191(4) 0.3731(3) 0.3548(2) 0.0237(6) Uani 1 1 d .
N2 N 0.8900(4) 0.5628(3) 0.1756(2) 0.0255(7) Uani 1 1 d .
C1 C 1.0398(5) 0.4165(4) 0.3109(3) 0.0274(8) Uani 1 1 d .
H1A H 1.0911 0.4118 0.2541 0.033 Uiso 1 1 calc R
H1B H 1.1012 0.4858 0.3589 0.033 Uiso 1 1 calc R
C2 C 1.0410(5) 0.2852(5) 0.3413(3) 0.0315(9) Uani 1 1 d .
H2A H 1.0012 0.2904 0.4020 0.038 Uiso 1 1 calc R
H2B H 0.9761 0.2141 0.2964 0.038 Uiso 1 1 calc R
C3 C 1.1948(6) 0.2513(6) 0.3485(4) 0.0445(13) Uani 1 1 d .
H3A H 1.2358 0.2483 0.2890 0.067 Uiso 1 1 calc R
H3B H 1.1896 0.1653 0.3651 0.067 Uiso 1 1 calc R
H3C H 1.2578 0.3183 0.3959 0.067 Uiso 1 1 calc R
C4 C 0.8369(5) 0.6750(4) 0.3745(3) 0.0300(8) Uani 1 1 d .
H4A H 0.7560 0.6626 0.4141 0.036 Uiso 1 1 calc R
H4B H 0.9295 0.6959 0.4155 0.036 Uiso 1 1 calc R
C5 C 0.8227(6) 0.7978(4) 0.3359(3) 0.0358(10) Uani 1 1 d .
H5A H 0.9099 0.8202 0.3030 0.043 Uiso 1 1 calc R
H5B H 0.7351 0.7775 0.2905 0.043 Uiso 1 1 calc R
C6 C 0.8090(8) 0.9158(6) 0.4100(5) 0.0596(18) Uani 1 1 d .
H6A H 0.7309 0.8910 0.4480 0.089 Uiso 1 1 calc R
H6B H 0.7852 0.9867 0.3810 0.089 Uiso 1 1 calc R
H6C H 0.9022 0.9461 0.4488 0.089 Uiso 1 1 calc R
C11 C 0.6527(4) 0.3810(4) 0.1779(2) 0.0205(7) Uani 1 1 d .
C12 C 0.6617(4) 0.2597(4) 0.1203(3) 0.0217(7) Uani 1 1 d .
C13 C 0.5495(5) 0.1953(4) 0.0526(3) 0.0261(8) Uani 1 1 d .
H13A H 0.5585 0.1134 0.0149 0.031 Uiso 1 1 calc R
C14 C 0.4246(5) 0.2489(4) 0.0393(3) 0.0287(8) Uani 1 1 d .
H14A H 0.3486 0.2049 -0.0074 0.034 Uiso 1 1 calc R
C15 C 0.4124(4) 0.3679(4) 0.0952(3) 0.0258(8) Uani 1 1 d .
H15A H 0.3269 0.4050 0.0868 0.031 Uiso 1 1 calc R
C16 C 0.5238(4) 0.4346(4) 0.1639(3) 0.0213(7) Uani 1 1 d .
C21 C 0.7906(4) 0.1927(4) 0.1262(3) 0.0220(7) Uani 1 1 d .
C22 C 0.7751(5) 0.0675(4) 0.1468(3) 0.0275(8) Uani 1 1 d .
H22A H 0.6825 0.0279 0.1613 0.033 Uiso 1 1 calc R
C23 C 0.8924(5) -0.0005(4) 0.1463(3) 0.0303(9) Uani 1 1 d .
H23A H 0.8792 -0.0848 0.1614 0.036 Uiso 1 1 calc R
C24 C 1.0284(5) 0.0538(4) 0.1239(3) 0.0291(8) Uani 1 1 d .
C25 C 1.0435(5) 0.1780(4) 0.1025(3) 0.0292(8) Uani 1 1 d .
H25A H 1.1359 0.2169 0.0872 0.035 Uiso 1 1 calc R
C26 C 0.9271(4) 0.2462(4) 0.1030(3) 0.0248(8) Uani 1 1 d .
H26A H 0.9405 0.3301 0.0874 0.030 Uiso 1 1 calc R
C27 C 1.1568(6) -0.0174(5) 0.1234(4) 0.0395(11) Uani 1 1 d .
H27A H 1.1557 -0.0631 0.1747 0.059 Uiso 1 1 calc R
H27B H 1.2484 0.0460 0.1301 0.059 Uiso 1 1 calc R
H27C H 1.1500 -0.0815 0.0651 0.059 Uiso 1 1 calc R
C31 C 0.4950(4) 0.5597(4) 0.2178(3) 0.0199(7) Uani 1 1 d .
C32 C 0.4678(5) 0.6590(4) 0.1724(3) 0.0279(8) Uani 1 1 d .
H32A H 0.4755 0.6473 0.1080 0.034 Uiso 1 1 calc R
C33 C 0.4295(5) 0.7749(4) 0.2202(3) 0.0325(9) Uani 1 1 d .
H33A H 0.4135 0.8417 0.1881 0.039 Uiso 1 1 calc R
C34 C 0.4145(5) 0.7939(5) 0.3138(3) 0.0327(9) Uani 1 1 d .
C35 C 0.4411(5) 0.6945(5) 0.3587(3) 0.0333(9) Uani 1 1 d .
H35A H 0.4314 0.7059 0.4229 0.040 Uiso 1 1 calc R
C36 C 0.4812(5) 0.5797(4) 0.3125(3) 0.0286(8) Uani 1 1 d .
H36A H 0.4993 0.5142 0.3452 0.034 Uiso 1 1 calc R
C37 C 0.3711(7) 0.9187(5) 0.3653(4) 0.0507(14) Uani 1 1 d .
H37A H 0.4035 0.9909 0.3345 0.076 Uiso 1 1 calc R
H37B H 0.4175 0.9401 0.4287 0.076 Uiso 1 1 calc R
H37C H 0.2642 0.9061 0.3661 0.076 Uiso 1 1 calc R
C41 C 0.7767(5) 0.4155(5) 0.4519(3) 0.0332(9) Uani 1 1 d .
H41A H 0.7038 0.4556 0.4875 0.050 Uiso 1 1 calc R
H41B H 0.8672 0.4799 0.4576 0.050 Uiso 1 1 calc R
H41C H 0.7976 0.3393 0.4757 0.050 Uiso 1 1 calc R
C42 C 0.5987(5) 0.2645(5) 0.3459(3) 0.0330(9) Uani 1 1 d .
H42A H 0.6342 0.1911 0.3664 0.050 Uiso 1 1 calc R
H42B H 0.5582 0.2363 0.2813 0.050 Uiso 1 1 calc R
H42C H 0.5221 0.2924 0.3841 0.050 Uiso 1 1 calc R
C51 C 1.0419(5) 0.6363(5) 0.1965(4) 0.0355(10) Uani 1 1 d .
H51A H 1.1065 0.5914 0.1563 0.053 Uiso 1 1 calc R
H51B H 1.0752 0.6405 0.2611 0.053 Uiso 1 1 calc R
H51C H 1.0448 0.7255 0.1861 0.053 Uiso 1 1 calc R
C52 C 0.8336(5) 0.5680(5) 0.0832(3) 0.0313(9) Uani 1 1 d .
H52A H 0.8465 0.6597 0.0767 0.047 Uiso 1 1 calc R
H52B H 0.7290 0.5296 0.0730 0.047 Uiso 1 1 calc R
H52C H 0.8872 0.5183 0.0378 0.047 Uiso 1 1 calc R

loop_
_atom_site_aniso_label
_atom_site_aniso_U_11
_atom_site_aniso_U_22
_atom_site_aniso_U_33
_atom_site_aniso_U_23
_atom_site_aniso_U_13
_atom_site_aniso_U_12
Ta 0.01865(8) 0.02045(9) 0.02123(8) 0.00468(6) 0.00120(5) 0.00456(6)
N1 0.0208(15) 0.0246(16) 0.0258(15) 0.0061(13) 0.0023(12) 0.0034(13)
N2 0.0278(17) 0.0230(16) 0.0271(16) 0.0082(13) 0.0023(13) 0.0055(13)
C1 0.0242(19) 0.032(2) 0.0281(18) 0.0059(16) 0.0030(15) 0.0099(16)
C2 0.032(2) 0.034(2) 0.032(2) 0.0096(17) 0.0030(17) 0.0147(18)
C3 0.042(3) 0.049(3) 0.046(3) 0.004(2) -0.003(2) 0.027(2)
C4 0.030(2) 0.028(2) 0.030(2) 0.0033(16) 0.0011(16) 0.0052(17)
C5 0.037(2) 0.026(2) 0.043(2) 0.0044(18) -0.003(2) 0.0064(18)
C6 0.070(4) 0.034(3) 0.068(4) -0.007(3) -0.010(3) 0.019(3)
C11 0.0211(17) 0.0217(17) 0.0219(16) 0.0078(13) 0.0084(13) 0.0068(13)
C12 0.0194(16) 0.0233(17) 0.0240(16) 0.0061(14) 0.0059(13) 0.0057(14)
C13 0.0260(19) 0.0229(18) 0.0278(18) 0.0019(15) 0.0040(15) 0.0033(15)
C14 0.0229(19) 0.030(2) 0.0298(19) 0.0005(16) -0.0022(15) 0.0020(16)
C15 0.0186(17) 0.0265(19) 0.0312(19) 0.0043(15) -0.0022(15) 0.0041(14)
C16 0.0165(16) 0.0252(18) 0.0229(16) 0.0048(14) 0.0042(13) 0.0045(13)
C21 0.0230(17) 0.0193(17) 0.0222(16) -0.0001(13) 0.0005(14) 0.0057(14)
C22 0.0257(19) 0.0240(19) 0.033(2) 0.0063(16) 0.0036(16) 0.0042(15)
C23 0.038(2) 0.0211(19) 0.035(2) 0.0076(16) 0.0046(18) 0.0101(17)
C24 0.028(2) 0.027(2) 0.033(2) 0.0040(16) 0.0035(16) 0.0115(16)
C25 0.0247(19) 0.028(2) 0.037(2) 0.0077(17) 0.0079(16) 0.0089(16)
C26 0.0217(18) 0.0235(18) 0.0310(19) 0.0063(15) 0.0049(15) 0.0074(14)
C27 0.035(2) 0.035(2) 0.052(3) 0.007(2) 0.004(2) 0.019(2)
C31 0.0156(15) 0.0207(17) 0.0238(16) 0.0039(13) 0.0044(13) 0.0046(13)
C32 0.0254(19) 0.033(2) 0.0283(19) 0.0101(16) 0.0019(15) 0.0113(17)
C33 0.033(2) 0.025(2) 0.042(2) 0.0090(18) 0.0025(19) 0.0106(17)
C34 0.027(2) 0.029(2) 0.042(2) 0.0015(18) 0.0054(18) 0.0113(17)
C35 0.039(2) 0.032(2) 0.031(2) 0.0032(17) 0.0096(18) 0.0131(19)
C36 0.031(2) 0.029(2) 0.0282(19) 0.0082(16) 0.0092(16) 0.0092(17)
C37 0.058(4) 0.037(3) 0.058(3) -0.003(2) 0.009(3) 0.025(3)
C41 0.035(2) 0.044(3) 0.0256(19) 0.0133(18) 0.0063(17) 0.011(2)
C42 0.031(2) 0.032(2) 0.038(2) 0.0148(19) 0.0073(18) -0.0006(18)
C51 0.029(2) 0.033(2) 0.046(3) 0.017(2) 0.0037(19) -0.0011(18)
C52 0.036(2) 0.035(2) 0.0284(19) 0.0132(17) 0.0083(17) 0.0124(19)

loop_
_atom_type_symbol
_atom_type_description
_atom_type_scat_dispersion_real
_atom_type_scat_dispersion_imag
_atom_type_scat_source
C C 0.0033 0.0016 'International Tables Vol C Tables 4.2.6.8 and 6.1.1.4'
H H 0.0000 0.0000 'International Tables Vol C Tables 4.2.6.8 and 6.1.1.4'
N N 0.0061 0.0033 'International Tables Vol C Tables 4.2.6.8 and 6.1.1.4'
Ta Ta -0.7052 6.5227 'International Tables Vol C Tables 4.2.6.8 and 6.1.1.4'

loop_
_geom_angle_atom_site_label_1
_geom_angle_atom_site_label_2
_geom_angle_atom_site_label_3
_geom_angle
N1 Ta N2 157.76(16)
N1 Ta C4 98.17(17)
N2 Ta C4 94.46(17)
N1 Ta C1 94.71(16)
N2 Ta C1 98.12(15)
C4 Ta C1 109.85(17)
N1 Ta C11 78.94(15)
N2 Ta C11 78.82(15)
C4 Ta C11 124.60(15)
C1 Ta C11 125.56(16)
C42 N1 C41 108.8(4)
C42 N1 Ta 143.1(3)
C41 N1 Ta 108.2(3)
C52 N2 C51 110.0(4)
C52 N2 Ta 141.9(3)
C51 N2 Ta 108.1(3)
C2 C1 Ta 121.7(3)
C3 C2 C1 112.4(4)
C5 C4 Ta 121.2(3)
C6 C5 C4 113.0(5)
C12 C11 C16 117.1(3)
C12 C11 Ta 121.1(3)
C16 C11 Ta 121.8(3)
C13 C12 C11 121.4(3)
C13 C12 C21 115.5(3)
C11 C12 C21 123.0(3)
C14 C13 C12 120.9(4)
C15 C14 C13 118.9(4)
C14 C15 C16 121.3(4)
C15 C16 C11 120.4(4)
C15 C16 C31 115.0(3)
C11 C16 C31 124.6(3)
C26 C21 C22 117.7(3)
C26 C21 C12 121.3(3)
C22 C21 C12 120.7(4)
C23 C22 C21 121.5(4)
C24 C23 C22 120.6(4)
C23 C24 C25 117.9(4)
C23 C24 C27 121.5(4)
C25 C24 C27 120.5(4)
C26 C25 C24 121.7(4)
C25 C26 C21 120.6(4)
C36 C31 C32 117.9(4)
C36 C31 C16 122.4(3)
C32 C31 C16 119.5(4)
C33 C32 C31 121.1(4)
C34 C33 C32 120.9(4)
C33 C34 C35 117.9(4)
C33 C34 C37 120.8(4)
C35 C34 C37 121.3(5)
C36 C35 C34 122.0(4)
C35 C36 C31 120.3(4)

loop_
_geom_bond_atom_site_label_1
_geom_bond_atom_site_label_2
_geom_bond_distance
Ta N1 1.987(4)
Ta N2 1.991(4)
Ta C4 2.173(5)
Ta C1 2.177(4)
Ta C11 2.229(4)
N1 C42 1.446(6)
N1 C41 1.464(6)
N2 C52 1.454(5)
N2 C51 1.478(6)
C1 C2 1.540(6)
C2 C3 1.526(6)
C4 C5 1.537(6)
C5 C6 1.517(8)
C11 C12 1.409(5)
C11 C16 1.421(5)
C12 C13 1.391(6)
C12 C21 1.488(5)
C13 C14 1.387(6)
C14 C15 1.386(6)
C15 C16 1.400(5)
C16 C31 1.473(5)
C21 C26 1.393(6)
C21 C22 1.400(6)
C22 C23 1.393(6)
C23 C24 1.387(7)
C24 C25 1.395(6)
C24 C27 1.504(6)
C25 C26 1.388(5)
C31 C36 1.398(6)
C31 C32 1.399(5)
C32 C33 1.396(6)
C33 C34 1.385(7)
C34 C35 1.393(6)
C34 C37 1.512(6)
C35 C36 1.385(6)
